data_2201306
loop_
_publ_author_name
'Boyd, Catherine L.'
'Tyrrell, Ben R.'
'Mountford, Philip'

_publ_section_title
;Bis(\m-<i>N</i>-<i>n</i>-propyl-<i>N</i>-trimethylsilylbenzamidinato)bis[(diethyl
 ether-<i>O</i>)lithium]
;
_journal_issue 10
_journal_name_full 'Acta Crystallographica Section E'
_journal_page_first m597
_journal_page_last m598
_journal_paper_doi 10.1107/S1600536802017579
_journal_volume 58
_journal_year 2002
_chemical_formula_iupac '[Li2 (C13 H22 N2 Si)2 (C4 H10 O)2]'
_chemical_formula_moiety 'C34 H62 Li2 N4 O2 Si2'
_chemical_formula_sum 'C34 H62 Li2 N4 O2 Si2'
_chemical_formula_weight 628.94
_chemical_name_systematic
;
Bis(\m-N-n-propyl-N-trimethylsilylbenzamidinato)bis[(diethyl ether-O)lithium]
;
_space_group_IT_number 2
_symmetry_cell_setting triclinic
_symmetry_space_group_name_Hall '-P 1'
_symmetry_space_group_name_H-M 'P -1'
_atom_sites_solution_hydrogens geom
_atom_sites_solution_primary direct
_cell_angle_alpha 106.59(3)
_cell_angle_beta 96.05(3)
_cell_angle_gamma 99.38(3)
_cell_formula_units_Z 1
_cell_length_a 8.4111(17)
_cell_length_b 10.486(2)
_cell_length_c 11.774(2)
_cell_measurement_reflns_used 3991
_cell_measurement_temperature 150
_cell_measurement_theta_max 27
_cell_measurement_theta_min 5
_cell_volume 969.2(4)
_computing_cell_refinement DENZO
_computing_data_collection 'COLLECT (Nonius, 2000)'
_computing_data_reduction 'DENZO (Otwinowski & Minor, 1997)'
_computing_molecular_graphics 'CAMERON (Watkin et al., 2001)'
_computing_publication_material CRYSTALS
_computing_structure_refinement 'CRYSTALS (Watkin et al., 2001)'
_computing_structure_solution 'SIR97 (Altomare et al., 1999)'
_diffrn_ambient_temperature 150
_diffrn_measured_fraction_theta_full 0.987
_diffrn_measured_fraction_theta_max 0.981
_diffrn_measurement_device_type 'Enraf-Nonius KappaCCD'
_diffrn_measurement_method '\f and \w'
_diffrn_radiation_monochromator graphite
_diffrn_radiation_type MoK\a
_diffrn_radiation_wavelength 0.71073
_diffrn_reflns_av_R_equivalents 0.02
_diffrn_reflns_limit_h_max 10
_diffrn_reflns_limit_h_min -10
_diffrn_reflns_limit_k_max 13
_diffrn_reflns_limit_k_min -13
_diffrn_reflns_limit_l_max 15
_diffrn_reflns_limit_l_min -14
_diffrn_reflns_number 7923
_diffrn_reflns_theta_full 23.594
_diffrn_reflns_theta_max 27.514
_diffrn_reflns_theta_min 5.115
_exptl_absorpt_coefficient_mu 0.124
_exptl_absorpt_correction_T_max 0.97
_exptl_absorpt_correction_T_min 0.97
_exptl_absorpt_correction_type multi-scan
_exptl_absorpt_process_details 'DENZO (Otwinowski & Minor, 1997)'
_exptl_crystal_colour colourless
_exptl_crystal_density_diffrn 1.078
_exptl_crystal_density_meas ?
_exptl_crystal_density_method none
_exptl_crystal_description block
_exptl_crystal_F_000 344.000
_exptl_crystal_size_max 0.32
_exptl_crystal_size_mid 0.28
_exptl_crystal_size_min 0.28
_refine_diff_density_max 0.39
_refine_diff_density_min -0.47
_refine_ls_extinction_method None
_refine_ls_goodness_of_fit_ref 1.0541
_refine_ls_hydrogen_treatment constr
_refine_ls_matrix_type full
_refine_ls_number_parameters 199
_refine_ls_number_reflns 4117
_refine_ls_number_restraints 0
_refine_ls_R_factor_gt 0.0463
_refine_ls_shift/su_max 0.0003
_refine_ls_structure_factor_coef F
_refine_ls_weighting_details
;
Prince modified Chebychev polynomial (Watkin, 1994),
W = [weight][1-(\DF/6\sF)^2^]^2^, with
-0.679 -2.35 -1.48 -0.984 -0.429
;
_refine_ls_weighting_scheme calc
_refine_ls_wR_factor_ref 0.0424
_reflns_number_gt 2907
_reflns_number_total 4372
_reflns_threshold_expression I>2\s(I)
_cod_data_source_file bt6195.cif
_cod_data_source_block I
_cod_depositor_comments
;
The following automatic conversions were performed:

'_exptl_crystal_density_meas' value 'not measured' was changed to '?'
- the value is perceived as not measured.

Automatic conversion script
Id: cif_fix_values 3008 2015-01-20 13:52:24Z robertas 

The following automatic conversions were performed:

'_atom_sites_solution_primary' value 'direct methods' was changed to
'direct'.

'_atom_sites_solution_hydrogens' value 'geometric' was changed to
'geom'.

Automatic conversion script
Id: cif_fix_values 6452 2018-10-05 10:23:21Z andrius 
;
_cod_database_code 2201306

loop_
_symmetry_equiv_pos_as_xyz
x,y,z
-x,-y,-z

loop_
_atom_site_label
_atom_site_fract_x
_atom_site_fract_y
_atom_site_fract_z
_atom_site_U_iso_or_equiv
_atom_site_adp_type
_atom_site_occupancy
_atom_site_type_symbol
Li1 0.4338(4) 0.5154(3) 0.9058(3) 0.0291 Uani 1.0000 Li
N1 0.48608(18) 0.34673(15) 0.79445(13) 0.0256 Uani 1.0000 N
N2 0.38630(18) 0.34084(15) 0.96694(13) 0.0256 Uani 1.0000 N
O1 0.23336(16) 0.58181(14) 0.87477(11) 0.0332 Uani 1.0000 O
Si1 0.55364(6) 0.29411(6) 0.66023(4) 0.0284 Uani 1.0000 Si
C1 0.3952(2) 0.27907(17) 0.85265(15) 0.0243 Uani 1.0000 C
C2 0.2989(2) 0.13717(18) 0.78689(15) 0.0259 Uani 1.0000 C
C3 0.3693(2) 0.02470(19) 0.78300(17) 0.0319 Uani 1.0000 C
C4 0.2847(3) -0.1046(2) 0.71626(19) 0.0396 Uani 1.0000 C
C5 0.1290(3) -0.1239(2) 0.65442(18) 0.0403 Uani 1.0000 C
C6 0.0573(2) -0.0130(2) 0.65930(18) 0.0385 Uani 1.0000 C
C7 0.1418(2) 0.1168(2) 0.72489(18) 0.0338 Uani 1.0000 C
C8 0.2709(2) 0.27532(19) 1.02876(16) 0.0277 Uani 1.0000 C
C9 0.3518(2) 0.2094(2) 1.11195(18) 0.0350 Uani 1.0000 C
C10 0.2343(3) 0.1571(2) 1.18636(19) 0.0411 Uani 1.0000 C
C11 0.7231(3) 0.2005(2) 0.67087(18) 0.0386 Uani 1.0000 C
C12 0.3989(3) 0.1847(2) 0.52779(17) 0.0450 Uani 1.0000 C
C13 0.6403(3) 0.4523(2) 0.62602(19) 0.0394 Uani 1.0000 C
C14 0.1588(3) 0.4841(2) 0.66233(19) 0.0474 Uani 1.0000 C
C15 0.1012(3) 0.5436(2) 0.77804(19) 0.0419 Uani 1.0000 C
C16 0.1902(2) 0.6552(2) 0.98717(17) 0.0360 Uani 1.0000 C
C17 0.1981(3) 0.8032(2) 0.9993(2) 0.0442 Uani 1.0000 C
H31 0.4813(2) 0.03798(19) 0.82822(17) 0.0394 Uiso 1.0000 H
H41 0.3366(3) -0.1845(2) 0.71336(19) 0.0450 Uiso 1.0000 H
H51 0.0688(3) -0.2175(2) 0.60636(18) 0.0458 Uiso 1.0000 H
H61 -0.0552(2) -0.0263(2) 0.61487(18) 0.0425 Uiso 1.0000 H
H71 0.0895(2) 0.1967(2) 0.72875(18) 0.0406 Uiso 1.0000 H
H81 0.2168(2) 0.34545(19) 1.07744(16) 0.0366 Uiso 1.0000 H
H82 0.1867(2) 0.20385(19) 0.96695(16) 0.0366 Uiso 1.0000 H
H91 0.4450(2) 0.2780(2) 1.16757(18) 0.0476 Uiso 1.0000 H
H92 0.3939(2) 0.1313(2) 1.06246(18) 0.0476 Uiso 1.0000 H
H101 0.2916(3) 0.1143(2) 1.24002(19) 0.0557 Uiso 1.0000 H
H102 0.1922(3) 0.2349(2) 1.23622(19) 0.0557 Uiso 1.0000 H
H103 0.1410(3) 0.0882(2) 1.13112(19) 0.0557 Uiso 1.0000 H
H111 0.7597(3) 0.1714(2) 0.59101(18) 0.0493 Uiso 1.0000 H
H112 0.8166(3) 0.2618(2) 0.73191(18) 0.0493 Uiso 1.0000 H
H113 0.6840(3) 0.1187(2) 0.69559(18) 0.0493 Uiso 1.0000 H
H121 0.4527(3) 0.1606(2) 0.45493(17) 0.0512 Uiso 1.0000 H
H122 0.3495(3) 0.0998(2) 0.54444(17) 0.0512 Uiso 1.0000 H
H123 0.3115(3) 0.2352(2) 0.51359(17) 0.0512 Uiso 1.0000 H
H131 0.6822(3) 0.4276(2) 0.54789(19) 0.0499 Uiso 1.0000 H
H132 0.7317(3) 0.5085(2) 0.69142(19) 0.0499 Uiso 1.0000 H
H133 0.5530(3) 0.5056(2) 0.62041(19) 0.0499 Uiso 1.0000 H
H141 0.0663(3) 0.4568(2) 0.59397(19) 0.0569 Uiso 1.0000 H
H142 0.2463(3) 0.5537(2) 0.65028(19) 0.0569 Uiso 1.0000 H
H143 0.2041(3) 0.4025(2) 0.66583(19) 0.0569 Uiso 1.0000 H
H151 0.0562(3) 0.6253(2) 0.77504(19) 0.0481 Uiso 1.0000 H
H152 0.0139(3) 0.4742(2) 0.79059(19) 0.0481 Uiso 1.0000 H
H161 0.2681(2) 0.6485(2) 1.05450(17) 0.0455 Uiso 1.0000 H
H162 0.0767(2) 0.6132(2) 0.99236(17) 0.0455 Uiso 1.0000 H
H171 0.1680(3) 0.8508(2) 1.0781(2) 0.0539 Uiso 1.0000 H
H172 0.3115(3) 0.8460(2) 0.9946(2) 0.0539 Uiso 1.0000 H
H173 0.1201(3) 0.8107(2) 0.9324(2) 0.0539 Uiso 1.0000 H

loop_
_atom_site_aniso_label
_atom_site_aniso_U_11
_atom_site_aniso_U_22
_atom_site_aniso_U_33
_atom_site_aniso_U_12
_atom_site_aniso_U_13
_atom_site_aniso_U_23
Li1 0.0318(16) 0.0257(15) 0.0263(15) 0.0074(12) 0.0018(12) 0.0027(12)
N1 0.0269(7) 0.0246(7) 0.0234(7) 0.0037(6) 0.0050(6) 0.0047(6)
N2 0.0272(8) 0.0259(8) 0.0232(7) 0.0051(6) 0.0048(6) 0.0068(6)
O1 0.0288(7) 0.0401(8) 0.0286(7) 0.0116(6) 0.0003(5) 0.0060(6)
Si1 0.0266(3) 0.0322(3) 0.0225(2) 0.0036(2) 0.00445(19) 0.0035(2)
C1 0.0219(8) 0.0244(8) 0.0254(8) 0.0062(6) 0.0020(6) 0.0056(7)
C2 0.0260(9) 0.0267(9) 0.0236(8) 0.0033(7) 0.0050(7) 0.0063(7)
C3 0.0320(10) 0.0290(10) 0.0320(10) 0.0058(8) 0.0035(8) 0.0071(8)
C4 0.0461(12) 0.0260(10) 0.0429(12) 0.0047(9) 0.0096(9) 0.0051(8)
C5 0.0448(12) 0.0310(10) 0.0350(11) -0.0053(9) 0.0076(9) 0.0009(8)
C6 0.0300(10) 0.0431(12) 0.0320(10) -0.0061(8) -0.0015(8) 0.0064(9)
C7 0.0278(9) 0.0340(10) 0.0370(10) 0.0041(8) 0.0023(8) 0.0081(8)
C8 0.0260(9) 0.0297(9) 0.0275(9) 0.0061(7) 0.0070(7) 0.0080(7)
C9 0.0350(10) 0.0382(11) 0.0360(10) 0.0084(8) 0.0086(8) 0.0156(9)
C10 0.0487(13) 0.0405(12) 0.0418(12) 0.0090(10) 0.0170(10) 0.0210(10)
C11 0.0389(11) 0.0413(12) 0.0375(11) 0.0150(9) 0.0132(9) 0.0089(9)
C12 0.0405(12) 0.0562(14) 0.0240(10) 0.0000(10) 0.0030(8) -0.0034(9)
C13 0.0411(12) 0.0440(12) 0.0356(11) 0.0056(9) 0.0101(9) 0.0167(9)
C14 0.0529(14) 0.0522(14) 0.0319(11) 0.0142(11) -0.0040(9) 0.0070(10)
C15 0.0310(10) 0.0489(13) 0.0376(11) 0.0054(9) -0.0055(8) 0.0063(9)
C16 0.0330(10) 0.0443(12) 0.0310(10) 0.0116(9) 0.0052(8) 0.0083(9)
C17 0.0421(12) 0.0394(12) 0.0444(12) 0.0089(9) 0.0045(9) 0.0030(10)

loop_
_atom_type_symbol
_atom_type_scat_dispersion_real
_atom_type_scat_dispersion_imag
_atom_type_scat_source
'C   ' 0.0033 0.0016 International_Tables_Vol_IV_Table_2.2B
'H   ' 0.0000 0.0000 International_Tables_Vol_IV_Table_2.2B
'Li  ' -0.0003 0.0001 International_Tables_Vol_IV_Table_2.2B
'N   ' 0.0061 0.0033 International_Tables_Vol_IV_Table_2.2B
'O   ' 0.0106 0.0060 International_Tables_Vol_IV_Table_2.2B
'Si  ' 0.0817 0.0704 International_Tables_Vol_IV_Table_2.2B

loop_
_geom_angle_atom_site_label_1
_geom_angle_atom_site_label_2
_geom_angle_atom_site_label_3
_geom_angle_site_symmetry_1
_geom_angle_site_symmetry_3
_geom_angle
_geom_angle_publ_flag
N1 Li1 N2 . . 66.61(11) yes
N1 Li1 N2 . 2_667 121.29(16) yes
N2 Li1 N2 . 2_667 107.22(14) yes
N1 Li1 O1 . . 123.08(16) yes
N2 Li1 O1 . . 111.49(16) yes
N2 Li1 O1 2_667 . 113.47(15) yes
Li1 N1 Si1 . . 140.05(12) yes
Li1 N1 C1 . . 85.59(14) yes
Si1 N1 C1 . . 131.63(13) yes
Li1 N2 Li1 . 2_667 72.78(14) yes
Li1 N2 C1 . . 80.64(13) yes
Li1 N2 C1 2_667 . 127.44(15) yes
Li1 N2 C8 . . 141.30(14) yes
Li1 N2 C8 2_667 . 108.94(14) yes
C1 N2 C8 . . 119.81(15) yes
Li1 O1 C15 . . 134.78(15) yes
Li1 O1 C16 . . 109.67(14) yes
C15 O1 C16 . . 112.43(15) yes
N1 Si1 C11 . . 111.66(9) no
N1 Si1 C12 . . 117.17(9) no
C11 Si1 C12 . . 106.78(11) no
N1 Si1 C13 . . 105.94(9) no
C11 Si1 C13 . . 107.10(10) no
C12 Si1 C13 . . 107.70(10) no
N1 C1 N2 . . 118.71(16) yes
N1 C1 C2 . . 119.68(15) yes
N2 C1 C2 . . 121.55(15) yes
C1 C2 C3 . . 120.25(16) no
C1 C2 C7 . . 120.77(16) no
C3 C2 C7 . . 118.91(17) no
C2 C3 C4 . . 120.14(19) no
C2 C3 H31 . . 119.62 no
C4 C3 H31 . . 120.24 no
C3 C4 C5 . . 120.6(2) no
C3 C4 H41 . . 119.56 no
C5 C4 H41 . . 119.88 no
C4 C5 C6 . . 119.64(18) no
C4 C5 H51 . . 120.05 no
C6 C5 H51 . . 120.31 no
C5 C6 C7 . . 120.16(19) no
C5 C6 H61 . . 120.02 no
C7 C6 H61 . . 119.82 no
C2 C7 C6 . . 120.58(9) no
C2 C7 H71 . . 119.36 no
C6 C7 H71 . . 120.06 no
N2 C8 C9 . . 113.22(15) no
N2 C8 H81 . . 108.73 no
C9 C8 H81 . . 108.3 no
N2 C8 H82 . . 108.55 no
C9 C8 H82 . . 108.5 no
H81 C8 H82 . . 109.467 no
C8 C9 C10 . . 112.37(17) no
C8 C9 H91 . . 108.7 no
C10 C9 H91 . . 108.79 no
C8 C9 H92 . . 108.7 no
C10 C9 H92 . . 108.80 no
H91 C9 H92 . . 109.467 no
C9 C10 H101 . . 110.21 no
C9 C10 H102 . . 109.10 no
H101 C10 H102 . . 109.476 no
C9 C10 H103 . . 109.09 no
H101 C10 H103 . . 109.476 no
H102 C10 H103 . . 109.476 no
Si1 C11 H111 . . 109.54 no
Si1 C11 H112 . . 109.21 no
H111 C11 H112 . . 109.476 no
Si1 C11 H113 . . 109.65 no
H111 C11 H113 . . 109.476 no
H112 C11 H113 . . 109.476 no
Si1 C12 H121 . . 109.76 no
Si1 C12 H122 . . 109.22 no
H121 C12 H122 . . 109.476 no
Si1 C12 H123 . . 109.42 no
H121 C12 H123 . . 109.476 no
H122 C12 H123 . . 109.476 no
Si1 C13 H131 . . 109.50 no
Si1 C13 H132 . . 109.55 no
H131 C13 H132 . . 109.475 no
Si1 C13 H133 . . 109.36 no
H131 C13 H133 . . 109.476 no
H132 C13 H133 . . 109.476 no
C15 C14 H141 . . 110.17 no
C15 C14 H142 . . 108.86 no
H141 C14 H142 . . 109.476 no
C15 C14 H143 . . 109.37 no
H141 C14 H143 . . 109.476 no
H142 C14 H143 . . 109.476 no
O1 C15 C14 . . 109.84(17) no
O1 C15 H151 . . 109.45 no
C14 C15 H151 . . 109.64 no
O1 C15 H152 . . 109.28 no
C14 C15 H152 . . 109.14 no
H151 C15 H152 . . 109.467 no
O1 C16 C17 . . 112.18(17) no
O1 C16 H161 . . 108.7 no
C17 C16 H161 . . 108.63 no
O1 C16 H162 . . 109.0 no
C17 C16 H162 . . 108.87 no
H161 C16 H162 . . 109.467 no
C16 C17 H171 . . 109.97 no
C16 C17 H172 . . 109.33 no
H171 C17 H172 . . 109.476 no
C16 C17 H173 . . 109.09 no
H171 C17 H173 . . 109.476 no
H172 C17 H173 . . 109.476 no

loop_
_geom_bond_atom_site_label_1
_geom_bond_atom_site_label_2
_geom_bond_site_symmetry_1
_geom_bond_site_symmetry_2
_geom_bond_distance
_geom_bond_publ_flag
Li1 N1 . . 2.023(3) yes
Li1 N2 . . 2.145(3) yes
Li1 N2 . 2_667 2.073(3) yes
Li1 O1 . . 1.965(3) yes
Li1 C1 . . 2.334(3) yes
N1 Si1 . . 1.7083(15) yes
N1 C1 . . 1.330(2) yes
N2 C1 . . 1.332(2) yes
N2 C8 . . 1.470(2) yes
O1 C15 . . 1.421(2) no
O1 C16 . . 1.444(2) no
Si1 C11 . . 1.871(2) no
Si1 C12 . . 1.872(2) no
Si1 C13 . . 1.870(2) no
C1 C2 . . 1.512(2) yes
C2 C3 . . 1.395(3) no
C2 C7 . . 1.393(3) no
C3 C4 . . 1.386(3) no
C3 H31 . . 1.000 no
C4 C5 . . 1.384(3) no
C4 H41 . . 1.000 no
C5 C6 . . 1.384(3) no
C5 H51 . . 1.000 no
C6 C7 . . 1.387(3) no
C6 H61 . . 1.000 no
C7 H71 . . 1.000 no
C8 C9 . . 1.516(3) no
C8 H81 . . 1.000 no
C8 H82 . . 1.000 no
C9 C10 . . 1.525(3) no
C9 H91 . . 1.000 no
C9 H92 . . 1.000 no
C10 H101 . . 1.000 no
C10 H102 . . 1.000 no
C10 H103 . . 1.000 no
C11 H111 . . 1.000 no
C11 H112 . . 1.000 no
C11 H113 . . 1.000 no
C12 H121 . . 1.000 no
C12 H122 . . 1.000 no
C12 H123 . . 1.000 no
C13 H131 . . 1.000 no
C13 H132 . . 1.000 no
C13 H133 . . 1.000 no
C14 C15 . . 1.494(3) no
C14 H141 . . 1.000 no
C14 H142 . . 1.000 no
C14 H143 . . 1.000 no
C15 H151 . . 1.000 no
C15 H152 . . 1.000 no
C16 C17 . . 1.507(3) no
C16 H161 . . 1.000 no
C16 H162 . . 1.000 no
C17 H171 . . 1.000 no
C17 H172 . . 1.000 no
C17 H173 . . 1.000 no
